data_4076097
loop_
_publ_author_name
'Wang, Cun'
'Erker, Gerhard'
'Kehr, Gerald'
'Wedeking, Katrin'
'Fr\"ohlich, Roland'

_publ_section_title
;
 Synthesis, Structural Features, and Formation of Organometallic Derivates
 of C1-Bridged Cp/Amido Titanium and Zirconium &#x201C;CpCN-Constrained
 Geometry&#x201D; Systems
;
_journal_issue 20
_journal_name_full Organometallics
_journal_page_first 4760
_journal_paper_doi 10.1021/om0505918
_journal_volume 24
_journal_year 2005
_chemical_formula_sum 'C20.5 H25 Cl2 N O Ti'
_chemical_formula_weight 420.21
_chemical_name_systematic
; 
 ? 
;
_space_group_IT_number 2
_symmetry_cell_setting triclinic
_symmetry_space_group_name_Hall '-P 1'
_symmetry_space_group_name_H-M 'P -1'
_atom_sites_solution_hydrogens geom
_atom_sites_solution_primary direct
_atom_sites_solution_secondary difmap
_audit_creation_method SHELXL-97
_cell_angle_alpha 78.07(1)
_cell_angle_beta 73.09(1)
_cell_angle_gamma 81.50(1)
_cell_formula_units_Z 2
_cell_length_a 9.118(1)
_cell_length_b 10.196(1)
_cell_length_c 11.842(1)
_cell_measurement_temperature 198(2)
_cell_volume 1026.03(19)
_computing_cell_refinement 'Collect (Nonius B.V., 1998)'
_computing_data_collection 'Collect (Nonius B.V., 1998)'
_computing_data_reduction 'Denzo-SMN (Otwinowski & Minor, 1997)'
_computing_molecular_graphics 'XP (BrukerAXS, 2000)'
_computing_publication_material 'SHELXL-97 (Sheldrick, 1997)'
_computing_structure_refinement 'SHELXL-97 (Sheldrick, 1997)'
_computing_structure_solution 'SHELXS-97 (Sheldrick, 1990)'
_diffrn_ambient_temperature 198(2)
_diffrn_measured_fraction_theta_full 0.984
_diffrn_measured_fraction_theta_max 0.984
_diffrn_measurement_device_type 'Nonius KappaCCD'
_diffrn_measurement_method '\w and \f scans'
_diffrn_radiation_monochromator graphite
_diffrn_radiation_source 'rotating anode Nonius FR591'
_diffrn_radiation_type MoK\a
_diffrn_radiation_wavelength 0.71073
_diffrn_reflns_av_R_equivalents 0.0386
_diffrn_reflns_av_sigmaI/netI 0.0391
_diffrn_reflns_limit_h_max 12
_diffrn_reflns_limit_h_min -12
_diffrn_reflns_limit_k_max 11
_diffrn_reflns_limit_k_min -13
_diffrn_reflns_limit_l_max 14
_diffrn_reflns_limit_l_min -15
_diffrn_reflns_number 9375
_diffrn_reflns_theta_full 27.92
_diffrn_reflns_theta_max 27.92
_diffrn_reflns_theta_min 2.05
_exptl_absorpt_coefficient_mu 0.686
_exptl_absorpt_correction_T_max 0.8750
_exptl_absorpt_correction_T_min 0.8206
_exptl_absorpt_correction_type empirical
_exptl_absorpt_process_details 'SORTAV (Blessing, 1995 & 1997)'
_exptl_crystal_colour red
_exptl_crystal_density_diffrn 1.360
_exptl_crystal_density_method 'not measured'
_exptl_crystal_description block
_exptl_crystal_F_000 438
_exptl_crystal_size_max 0.30
_exptl_crystal_size_mid 0.25
_exptl_crystal_size_min 0.20
_refine_diff_density_max 0.283
_refine_diff_density_min -0.341
_refine_diff_density_rms 0.045
_refine_ls_extinction_method none
_refine_ls_goodness_of_fit_ref 0.980
_refine_ls_hydrogen_treatment riding
_refine_ls_matrix_type full
_refine_ls_number_parameters 255
_refine_ls_number_reflns 4830
_refine_ls_number_restraints 0
_refine_ls_restrained_S_all 0.980
_refine_ls_R_factor_all 0.0409
_refine_ls_R_factor_gt 0.0350
_refine_ls_shift/su_max 0.000
_refine_ls_shift/su_mean 0.000
_refine_ls_structure_factor_coef Fsqd
_refine_ls_weighting_details 'calc w=1/[\s^2^(Fo^2^)+(0.0482P)^2^+0.3836P] where P=(Fo^2^+2Fc^2^)/3'
_refine_ls_weighting_scheme calc
_refine_ls_wR_factor_gt 0.0917
_refine_ls_wR_factor_ref 0.0958
_reflns_number_gt 4246
_reflns_number_total 4830
_reflns_threshold_expression >2sigma(I)
_cod_data_source_file om0505918si20050713_115627.cif
_cod_data_source_block erk2798
_cod_original_cell_volume 1026.04(17)
_cod_original_sg_symbol_H-M P-1
_cod_original_formula_sum 'C20.50 H25 Cl2 N O Ti'
_cod_database_code 4076097

loop_
_symmetry_equiv_pos_as_xyz
'x, y, z'
'-x, -y, -z'

loop_
_atom_site_label
_atom_site_type_symbol
_atom_site_fract_x
_atom_site_fract_y
_atom_site_fract_z
_atom_site_U_iso_or_equiv
_atom_site_adp_type
_atom_site_occupancy
_atom_site_symmetry_multiplicity
_atom_site_calc_flag
_atom_site_refinement_flags
_atom_site_disorder_assembly
_atom_site_disorder_group
Ti Ti 0.07297(3) 0.20094(3) 0.62444(2) 0.02763(9) Uani 1 1 d . . .
Cl1 Cl 0.21093(5) 0.24758(5) 0.42379(4) 0.04201(12) Uani 1 1 d . . .
Cl2 Cl 0.14543(5) -0.01567(4) 0.71335(4) 0.04688(13) Uani 1 1 d . . .
O1 O 0.30689(12) 0.23146(12) 0.64377(11) 0.0374(3) Uani 1 1 d . . .
N1 N 0.04638(14) 0.34915(13) 0.71343(11) 0.0288(3) Uani 1 1 d . . .
C1 C -0.16978(16) 0.29777(16) 0.69486(14) 0.0304(3) Uani 1 1 d . . .
C2 C -0.17558(18) 0.15794(17) 0.73519(15) 0.0362(3) Uani 1 1 d . . .
H2 H -0.1924 0.1133 0.8161 0.043 Uiso 1 1 calc R . .
C3 C -0.15193(19) 0.09555(19) 0.63409(17) 0.0416(4) Uani 1 1 d . . .
H3 H -0.1505 0.0019 0.6356 0.050 Uiso 1 1 calc R . .
C4 C -0.13118(18) 0.19539(19) 0.53188(16) 0.0396(4) Uani 1 1 d . . .
H4 H -0.1138 0.1816 0.4519 0.048 Uiso 1 1 calc R . .
C5 C -0.14062(17) 0.32013(17) 0.56831(15) 0.0345(3) Uani 1 1 d . . .
H5 H -0.1294 0.4050 0.5168 0.041 Uiso 1 1 calc R . .
C6 C -0.11880(16) 0.39428(15) 0.75534(13) 0.0295(3) Uani 1 1 d . . .
H6 H -0.1385 0.4888 0.7146 0.035 Uiso 1 1 calc R . .
C7 C -0.19144(18) 0.38431(17) 0.89312(14) 0.0351(3) Uani 1 1 d . . .
C71 C -0.1107(2) 0.2699(2) 0.96568(17) 0.0502(5) Uani 1 1 d . . .
H71A H -0.0025 0.2858 0.9494 0.075 Uiso 1 1 calc R . .
H71B H -0.1166 0.1842 0.9428 0.075 Uiso 1 1 calc R . .
H71C H -0.1614 0.2664 1.0513 0.075 Uiso 1 1 calc R . .
C72 C -0.1835(2) 0.5166(2) 0.93265(17) 0.0485(4) Uani 1 1 d . . .
H72A H -0.2437 0.5142 1.0163 0.073 Uiso 1 1 calc R . .
H72B H -0.2257 0.5921 0.8817 0.073 Uiso 1 1 calc R . .
H72C H -0.0761 0.5280 0.9252 0.073 Uiso 1 1 calc R . .
C73 C -0.3630(2) 0.3653(2) 0.92012(17) 0.0477(4) Uani 1 1 d . . .
H73A H -0.3737 0.2771 0.9041 0.072 Uiso 1 1 calc R . .
H73B H -0.4110 0.4362 0.8690 0.072 Uiso 1 1 calc R . .
H73C H -0.4139 0.3703 1.0045 0.072 Uiso 1 1 calc R . .
C8 C 0.16625(17) 0.42328(15) 0.70678(13) 0.0296(3) Uani 1 1 d . . .
C9 C 0.1551(2) 0.55488(17) 0.72629(14) 0.0362(3) Uani 1 1 d . . .
H9 H 0.0571 0.6035 0.7493 0.043 Uiso 1 1 calc R . .
C10 C 0.2890(2) 0.61506(19) 0.71178(16) 0.0438(4) Uani 1 1 d . . .
H10 H 0.2813 0.7047 0.7255 0.053 Uiso 1 1 calc R . .
C11 C 0.4314(2) 0.5463(2) 0.67801(18) 0.0496(5) Uani 1 1 d . . .
H11 H 0.5212 0.5880 0.6703 0.059 Uiso 1 1 calc R . .
C12 C 0.4454(2) 0.4159(2) 0.65499(17) 0.0443(4) Uani 1 1 d . . .
H12 H 0.5439 0.3683 0.6308 0.053 Uiso 1 1 calc R . .
C13 C 0.31308(18) 0.35710(16) 0.66810(14) 0.0331(3) Uani 1 1 d . . .
C14 C 0.4526(2) 0.1572(2) 0.5975(2) 0.0503(5) Uani 1 1 d . . .
H14A H 0.5083 0.2083 0.5213 0.076 Uiso 1 1 calc R . .
H14B H 0.4343 0.0698 0.5846 0.076 Uiso 1 1 calc R . .
H14C H 0.5142 0.1432 0.6551 0.076 Uiso 1 1 calc R . .
C15 C -0.4710(4) 0.0384(4) 1.1063(3) 0.0689(17) Uani 0.50 1 d PG A -1
H15 H -0.4119 0.0331 1.1616 0.083 Uiso 0.50 1 calc PR A -1
C16 C -0.6084(5) 0.1210(4) 1.1178(3) 0.0670(12) Uani 0.50 1 d PG A -1
H16 H -0.6431 0.1721 1.1808 0.080 Uiso 0.50 1 calc PR A -1
C17 C -0.6949(4) 0.1288(4) 1.0370(4) 0.077(2) Uani 0.50 1 d PG A -1
H17 H -0.7887 0.1853 1.0448 0.092 Uiso 0.50 1 calc PR A -1
C18 C -0.6440(4) 0.0541(4) 0.9448(3) 0.0721(15) Uani 0.50 1 d PG A -1
H18 H -0.7031 0.0594 0.8896 0.086 Uiso 0.50 1 calc PR A -1
C19 C -0.5067(5) -0.0285(4) 0.9334(3) 0.0660(15) Uani 0.50 1 d PG A -1
H19 H -0.4719 -0.0795 0.8704 0.079 Uiso 0.50 1 calc PR A -1
C20 C -0.4202(4) -0.0363(4) 1.0142(3) 0.0635(13) Uani 0.50 1 d PG A -1
C21 C -0.2797(12) -0.1233(9) 1.0082(13) 0.149(5) Uani 0.50 1 d P A -1
H21A H -0.3005 -0.2060 1.0671 0.224 Uiso 0.50 1 calc PR A -1
H21B H -0.2040 -0.0773 1.0258 0.224 Uiso 0.50 1 calc PR A -1
H21C H -0.2390 -0.1459 0.9277 0.224 Uiso 0.50 1 calc PR A -1

loop_
_atom_site_aniso_label
_atom_site_aniso_U_11
_atom_site_aniso_U_22
_atom_site_aniso_U_33
_atom_site_aniso_U_23
_atom_site_aniso_U_13
_atom_site_aniso_U_12
Ti 0.02500(14) 0.02980(15) 0.02990(15) -0.00845(10) -0.00859(10) -0.00115(10)
Cl1 0.0378(2) 0.0533(3) 0.0337(2) -0.00728(18) -0.00479(16) -0.01055(17)
Cl2 0.0536(3) 0.0331(2) 0.0575(3) -0.00348(19) -0.0254(2) -0.00016(18)
O1 0.0247(5) 0.0410(6) 0.0487(7) -0.0143(5) -0.0111(5) 0.0019(4)
N1 0.0240(6) 0.0330(6) 0.0322(6) -0.0101(5) -0.0091(5) -0.0018(5)
C1 0.0202(6) 0.0393(8) 0.0337(8) -0.0111(6) -0.0080(6) -0.0003(5)
C2 0.0288(7) 0.0414(9) 0.0387(9) -0.0075(7) -0.0058(6) -0.0099(6)
C3 0.0330(8) 0.0452(10) 0.0532(10) -0.0177(8) -0.0125(7) -0.0097(7)
C4 0.0302(8) 0.0553(10) 0.0413(9) -0.0198(8) -0.0139(7) -0.0034(7)
C5 0.0278(7) 0.0445(9) 0.0346(8) -0.0094(7) -0.0137(6) 0.0008(6)
C6 0.0261(7) 0.0329(7) 0.0302(7) -0.0082(6) -0.0089(6) 0.0016(5)
C7 0.0337(8) 0.0412(9) 0.0296(8) -0.0097(6) -0.0067(6) 0.0005(6)
C71 0.0572(11) 0.0568(12) 0.0344(9) -0.0064(8) -0.0156(8) 0.0056(9)
C72 0.0554(11) 0.0530(11) 0.0390(10) -0.0213(8) -0.0069(8) -0.0038(9)
C73 0.0352(9) 0.0617(12) 0.0419(10) -0.0164(9) 0.0010(7) -0.0033(8)
C8 0.0308(7) 0.0340(8) 0.0267(7) -0.0042(6) -0.0113(6) -0.0061(6)
C9 0.0436(9) 0.0355(8) 0.0319(8) -0.0047(6) -0.0123(7) -0.0082(7)
C10 0.0593(11) 0.0411(9) 0.0376(9) -0.0015(7) -0.0191(8) -0.0207(8)
C11 0.0497(11) 0.0595(12) 0.0469(10) 0.0000(9) -0.0197(8) -0.0279(9)
C12 0.0305(8) 0.0588(11) 0.0464(10) -0.0036(8) -0.0149(7) -0.0112(7)
C13 0.0299(7) 0.0393(8) 0.0329(8) -0.0047(6) -0.0127(6) -0.0054(6)
C14 0.0275(8) 0.0568(11) 0.0623(12) -0.0152(9) -0.0084(8) 0.0094(7)
C15 0.081(4) 0.064(3) 0.063(4) 0.014(3) -0.029(3) -0.026(3)
C16 0.083(3) 0.058(3) 0.056(3) 0.000(2) -0.010(2) -0.025(2)
C17 0.072(4) 0.063(4) 0.084(4) 0.005(3) -0.009(3) -0.023(3)
C18 0.084(4) 0.067(4) 0.073(4) 0.012(3) -0.040(3) -0.030(3)
C19 0.084(4) 0.057(3) 0.053(3) 0.000(3) -0.011(3) -0.021(3)
C20 0.056(3) 0.053(3) 0.073(4) 0.014(3) -0.018(3) -0.014(2)
C21 0.110(7) 0.065(6) 0.213(12) 0.022(6) 0.004(8) 0.020(5)

loop_
_atom_type_symbol
_atom_type_description
_atom_type_scat_dispersion_real
_atom_type_scat_dispersion_imag
_atom_type_scat_source
C C 0.0033 0.0016 'International Tables Vol C Tables 4.2.6.8 and 6.1.1.4'
H H 0.0000 0.0000 'International Tables Vol C Tables 4.2.6.8 and 6.1.1.4'
N N 0.0061 0.0033 'International Tables Vol C Tables 4.2.6.8 and 6.1.1.4'
O O 0.0106 0.0060 'International Tables Vol C Tables 4.2.6.8 and 6.1.1.4'
Cl Cl 0.1484 0.1585 'International Tables Vol C Tables 4.2.6.8 and 6.1.1.4'
Ti Ti 0.2776 0.4457 'International Tables Vol C Tables 4.2.6.8 and 6.1.1.4'

loop_
_geom_angle_atom_site_label_1
_geom_angle_atom_site_label_2
_geom_angle_atom_site_label_3
_geom_angle
N1 Ti C1 61.76(5)
N1 Ti O1 71.30(5)
C1 Ti O1 132.96(5)
N1 Ti C2 86.15(6)
C1 Ti C2 35.73(6)
O1 Ti C2 142.29(5)
N1 Ti Cl1 114.72(4)
C1 Ti Cl1 122.31(4)
O1 Ti Cl1 79.44(4)
C2 Ti Cl1 138.20(5)
N1 Ti C5 82.00(5)
C1 Ti C5 35.84(5)
O1 Ti C5 141.49(5)
C2 Ti C5 58.62(6)
Cl1 Ti C5 87.50(4)
N1 Ti Cl2 118.52(4)
C1 Ti Cl2 119.67(4)
O1 Ti Cl2 79.63(3)
C2 Ti Cl2 85.62(5)
Cl1 Ti Cl2 111.25(2)
C5 Ti Cl2 138.56(5)
N1 Ti C3 118.46(6)
C1 Ti C3 58.29(6)
O1 Ti C3 161.35(6)
C2 Ti C3 34.76(6)
Cl1 Ti C3 107.67(5)
C5 Ti C3 57.07(6)
Cl2 Ti C3 81.72(5)
N1 Ti C4 115.44(5)
C1 Ti C4 58.22(5)
O1 Ti C4 160.14(6)
C2 Ti C4 57.35(6)
Cl1 Ti C4 80.86(5)
C5 Ti C4 34.33(6)
Cl2 Ti C4 110.12(5)
C3 Ti C4 33.49(6)
C13 O1 C14 116.62(13)
C13 O1 Ti 113.41(9)
C14 O1 Ti 126.72(11)
C8 N1 C6 124.62(12)
C8 N1 Ti 123.04(10)
C6 N1 Ti 109.95(9)
C2 C1 C5 107.09(14)
C2 C1 C6 125.65(14)
C5 C1 C6 120.29(14)
C2 C1 Ti 73.69(9)
C5 C1 Ti 74.09(9)
C6 C1 Ti 94.19(8)
C1 C2 C3 108.12(15)
C1 C2 Ti 70.58(8)
C3 C2 Ti 76.39(10)
C4 C3 C2 108.32(15)
C4 C3 Ti 73.87(9)
C2 C3 Ti 68.85(9)
C3 C4 C5 107.93(15)
C3 C4 Ti 72.64(9)
C5 C4 Ti 68.90(8)
C4 C5 C1 108.53(15)
C4 C5 Ti 76.77(9)
C1 C5 Ti 70.07(8)
N1 C6 C1 94.00(11)
N1 C6 C7 117.74(12)
C1 C6 C7 116.42(13)
C71 C7 C72 108.35(15)
C71 C7 C73 110.82(16)
C72 C7 C73 106.65(14)
C71 C7 C6 112.37(13)
C72 C7 C6 110.42(14)
C73 C7 C6 108.07(13)
C9 C8 N1 127.49(14)
C9 C8 C13 118.39(14)
N1 C8 C13 113.98(13)
C8 C9 C10 119.63(17)
C11 C10 C9 120.82(17)
C10 C11 C12 120.53(16)
C13 C12 C11 118.56(17)
C12 C13 O1 125.85(15)
C12 C13 C8 122.00(16)
O1 C13 C8 112.14(13)
C16 C15 C20 120.0
C15 C16 C17 120.0
C18 C17 C16 120.0
C17 C18 C19 120.0
C20 C19 C18 120.0
C19 C20 C15 120.0
C19 C20 C21 122.0(7)
C15 C20 C21 117.9(7)

loop_
_geom_bond_atom_site_label_1
_geom_bond_atom_site_label_2
_geom_bond_distance
Ti N1 1.9633(13)
Ti C1 2.2782(14)
Ti O1 2.2821(11)
Ti C2 2.3184(16)
Ti Cl1 2.3292(6)
Ti C5 2.3305(15)
Ti Cl2 2.3312(6)
Ti C3 2.4160(16)
Ti C4 2.4316(16)
O1 C13 1.3823(19)
O1 C14 1.4457(19)
N1 C8 1.3934(18)
N1 C6 1.4768(18)
C1 C2 1.411(2)
C1 C5 1.419(2)
C1 C6 1.522(2)
C2 C3 1.417(2)
C3 C4 1.397(3)
C4 C5 1.409(2)
C6 C7 1.560(2)
C7 C71 1.530(2)
C7 C72 1.534(2)
C7 C73 1.537(2)
C8 C9 1.392(2)
C8 C13 1.400(2)
C9 C10 1.397(2)
C10 C11 1.372(3)
C11 C12 1.392(3)
C12 C13 1.381(2)
C15 C16 1.3900
C15 C20 1.3900
C16 C17 1.3900
C17 C18 1.3900
C18 C19 1.3900
C19 C20 1.3900
C20 C21 1.439(9)

loop_
_geom_torsion_atom_site_label_1
_geom_torsion_atom_site_label_2
_geom_torsion_atom_site_label_3
_geom_torsion_atom_site_label_4
_geom_torsion
N1 Ti O1 C13 -20.27(10)
C1 Ti O1 C13 -24.17(13)
C2 Ti O1 C13 -76.64(14)
Cl1 Ti O1 C13 100.54(10)
C5 Ti O1 C13 28.33(14)
Cl2 Ti O1 C13 -145.32(10)
C3 Ti O1 C13 -145.06(16)
C4 Ti O1 C13 93.18(18)
N1 Ti O1 C14 -179.03(15)
C1 Ti O1 C14 177.07(14)
C2 Ti O1 C14 124.60(15)
Cl1 Ti O1 C14 -58.22(14)
C5 Ti O1 C14 -130.43(14)
Cl2 Ti O1 C14 55.92(14)
C3 Ti O1 C14 56.2(2)
C4 Ti O1 C14 -65.6(2)
C1 Ti N1 C8 -160.91(13)
O1 Ti N1 C8 22.33(11)
C2 Ti N1 C8 171.63(12)
Cl1 Ti N1 C8 -46.03(12)
C5 Ti N1 C8 -129.53(12)
Cl2 Ti N1 C8 88.74(12)
C3 Ti N1 C8 -175.05(11)
C4 Ti N1 C8 -137.48(11)
C1 Ti N1 C6 2.24(9)
O1 Ti N1 C6 -174.52(11)
C2 Ti N1 C6 -25.21(10)
Cl1 Ti N1 C6 117.12(9)
C5 Ti N1 C6 33.62(10)
Cl2 Ti N1 C6 -108.11(9)
C3 Ti N1 C6 -11.90(12)
C4 Ti N1 C6 25.67(12)
N1 Ti C1 C2 -128.03(11)
O1 Ti C1 C2 -123.84(10)
Cl1 Ti C1 C2 129.15(9)
C5 Ti C1 C2 113.69(13)
Cl2 Ti C1 C2 -19.51(10)
C3 Ti C1 C2 37.35(10)
C4 Ti C1 C2 76.96(10)
N1 Ti C1 C5 118.28(11)
O1 Ti C1 C5 122.47(10)
C2 Ti C1 C5 -113.69(13)
Cl1 Ti C1 C5 15.46(11)
Cl2 Ti C1 C5 -133.20(9)
C3 Ti C1 C5 -76.34(10)
C4 Ti C1 C5 -36.73(9)
N1 Ti C1 C6 -2.05(8)
O1 Ti C1 C6 2.14(12)
C2 Ti C1 C6 125.98(14)
Cl1 Ti C1 C6 -104.87(8)
C5 Ti C1 C6 -120.33(14)
Cl2 Ti C1 C6 106.47(9)
C3 Ti C1 C6 163.33(12)
C4 Ti C1 C6 -157.06(12)
C5 C1 C2 C3 -0.67(17)
C6 C1 C2 C3 -151.12(14)
Ti C1 C2 C3 -67.79(11)
C5 C1 C2 Ti 67.12(10)
C6 C1 C2 Ti -83.33(13)
N1 Ti C2 C1 44.07(9)
O1 Ti C2 C1 96.30(11)
Cl1 Ti C2 C1 -79.54(10)
C5 Ti C2 C1 -38.90(9)
Cl2 Ti C2 C1 163.08(9)
C3 Ti C2 C1 -115.13(15)
C4 Ti C2 C1 -79.61(10)
N1 Ti C2 C3 159.20(11)
C1 Ti C2 C3 115.13(15)
O1 Ti C2 C3 -148.57(10)
Cl1 Ti C2 C3 35.59(13)
C5 Ti C2 C3 76.23(11)
Cl2 Ti C2 C3 -81.79(10)
C4 Ti C2 C3 35.52(10)
C1 C2 C3 C4 0.17(18)
Ti C2 C3 C4 -63.77(12)
C1 C2 C3 Ti 63.95(10)
N1 Ti C3 C4 93.80(11)
C1 Ti C3 C4 79.15(11)
O1 Ti C3 C4 -148.43(15)
C2 Ti C3 C4 117.57(15)
Cl1 Ti C3 C4 -38.41(11)
C5 Ti C3 C4 36.47(10)
Cl2 Ti C3 C4 -148.17(10)
N1 Ti C3 C2 -23.77(13)
C1 Ti C3 C2 -38.42(10)
O1 Ti C3 C2 94.00(18)
Cl1 Ti C3 C2 -155.98(9)
C5 Ti C3 C2 -81.10(11)
Cl2 Ti C3 C2 94.26(10)
C4 Ti C3 C2 -117.57(15)
C2 C3 C4 C5 0.40(18)
Ti C3 C4 C5 -60.17(11)
C2 C3 C4 Ti 60.57(11)
N1 Ti C4 C3 -103.73(11)
C1 Ti C4 C3 -79.40(11)
O1 Ti C4 C3 150.49(14)
C2 Ti C4 C3 -36.89(10)
Cl1 Ti C4 C3 143.16(10)
C5 Ti C4 C3 -117.79(15)
Cl2 Ti C4 C3 33.76(11)
N1 Ti C4 C5 14.06(12)
C1 Ti C4 C5 38.39(10)
O1 Ti C4 C5 -91.72(17)
C2 Ti C4 C5 80.90(11)
Cl1 Ti C4 C5 -99.05(10)
Cl2 Ti C4 C5 151.56(9)
C3 Ti C4 C5 117.79(15)
C3 C4 C5 C1 -0.82(17)
Ti C4 C5 C1 -63.38(10)
C3 C4 C5 Ti 62.55(11)
C2 C1 C5 C4 0.92(16)
C6 C1 C5 C4 153.27(13)
Ti C1 C5 C4 67.78(11)
C2 C1 C5 Ti -66.85(10)
C6 C1 C5 Ti 85.50(12)
N1 Ti C5 C4 -167.20(11)
C1 Ti C5 C4 -115.62(14)
O1 Ti C5 C4 146.95(10)
C2 Ti C5 C4 -76.84(11)
Cl1 Ti C5 C4 77.41(10)
Cl2 Ti C5 C4 -42.51(13)
C3 Ti C5 C4 -35.57(10)
N1 Ti C5 C1 -51.58(9)
O1 Ti C5 C1 -97.43(11)
C2 Ti C5 C1 38.78(9)
Cl1 Ti C5 C1 -166.97(9)
Cl2 Ti C5 C1 73.11(11)
C3 Ti C5 C1 80.06(10)
C4 Ti C5 C1 115.62(14)
C8 N1 C6 C1 159.87(14)
Ti N1 C6 C1 -2.96(12)
C8 N1 C6 C7 -77.39(18)
Ti N1 C6 C7 119.78(12)
C2 C1 C6 N1 75.31(17)
C5 C1 C6 N1 -71.60(15)
Ti C1 C6 N1 2.41(10)
C2 C1 C6 C7 -48.4(2)
C5 C1 C6 C7 164.64(13)
Ti C1 C6 C7 -121.36(11)
N1 C6 C7 C71 -29.0(2)
C1 C6 C7 C71 81.46(17)
N1 C6 C7 C72 92.11(17)
C1 C6 C7 C72 -157.44(14)
N1 C6 C7 C73 -151.59(14)
C1 C6 C7 C73 -41.14(18)
C6 N1 C8 C9 -6.6(2)
Ti N1 C8 C9 154.07(13)
C6 N1 C8 C13 177.91(13)
Ti N1 C8 C13 -21.42(18)
N1 C8 C9 C10 -177.92(15)
C13 C8 C9 C10 -2.6(2)
C8 C9 C10 C11 0.3(3)
C9 C10 C11 C12 1.4(3)
C10 C11 C12 C13 -0.7(3)
C11 C12 C13 O1 176.91(16)
C11 C12 C13 C8 -1.8(3)
C14 O1 C13 C12 -1.8(2)
Ti O1 C13 C12 -162.81(14)
C14 O1 C13 C8 177.04(15)
Ti O1 C13 C8 15.99(16)
C9 C8 C13 C12 3.4(2)
N1 C8 C13 C12 179.33(15)
C9 C8 C13 O1 -175.45(13)
N1 C8 C13 O1 0.48(19)
C20 C15 C16 C17 0.0
C15 C16 C17 C18 0.0
C16 C17 C18 C19 0.0
C17 C18 C19 C20 0.0
C18 C19 C20 C15 0.0
C18 C19 C20 C21 178.1(7)
C16 C15 C20 C19 0.0
C16 C15 C20 C21 -178.2(7)
